data_4334822
loop_
_publ_author_name
'Wei Ji'
'Su Jing'
'Zeyu Liu'
'Jing Shen'
'Jing Ma'
'Dunru Zhu'
'Dengke Cao'
'Limin Zheng'
'Minxia Yao'

_publ_section_title
;
 Synthesis and Study of Three Novel Macrocyclic Selena[n]ferrocenophanes
 Containing a Naphthalene Unit
;
_journal_name_full 'Inorganic Chemistry'
_journal_page_first 5786
_journal_page_last 5793
_journal_paper_doi 10.1021/ic302628y
_journal_volume 52
_journal_year 2013
_chemical_formula_sum 'C26 H26 F12 Fe P2 Pt S2 Se2'
_chemical_formula_weight 1101.39
_chemical_name_systematic
; 
 ? 
;
_space_group_IT_number 2
_symmetry_cell_setting triclinic
_symmetry_space_group_name_Hall '-P 1'
_symmetry_space_group_name_H-M 'P -1'
_atom_sites_solution_hydrogens geom
_atom_sites_solution_primary direct
_atom_sites_solution_secondary difmap
_audit_creation_method SHELXL-97
_cell_angle_alpha 75.320(8)
_cell_angle_beta 78.846(8)
_cell_angle_gamma 82.675(8)
_cell_formula_units_Z 2
_cell_length_a 10.549(7)
_cell_length_b 11.809(8)
_cell_length_c 13.322(9)
_cell_measurement_temperature 296(2)
_cell_volume 1569.7(18)
_computing_structure_refinement 'SHELXL-97 (Sheldrick, 1997)'
_computing_structure_solution 'SHELXS-97 (Sheldrick, 1990)'
_diffrn_ambient_temperature 296(2)
_diffrn_measured_fraction_theta_full 0.984
_diffrn_measured_fraction_theta_max 0.984
_diffrn_radiation_monochromator graphite
_diffrn_radiation_source 'fine-focus sealed tube'
_diffrn_radiation_type MoK\a
_diffrn_radiation_wavelength 0.71073
_diffrn_reflns_av_R_equivalents 0.0303
_diffrn_reflns_av_sigmaI/netI 0.0496
_diffrn_reflns_limit_h_max 12
_diffrn_reflns_limit_h_min -12
_diffrn_reflns_limit_k_max 14
_diffrn_reflns_limit_k_min -13
_diffrn_reflns_limit_l_max 15
_diffrn_reflns_limit_l_min -15
_diffrn_reflns_number 10846
_diffrn_reflns_theta_full 25.00
_diffrn_reflns_theta_max 25.00
_diffrn_reflns_theta_min 1.60
_exptl_absorpt_coefficient_mu 7.560
_exptl_absorpt_correction_T_max 0.470
_exptl_absorpt_correction_T_min 0.267
_exptl_absorpt_correction_type multi-scan
_exptl_absorpt_process_details 'SADABS; Bruker, 2000'
_exptl_crystal_density_diffrn 2.330
_exptl_crystal_F_000 1048
_exptl_crystal_size_max 0.2
_exptl_crystal_size_mid 0.15
_exptl_crystal_size_min 0.1
_refine_diff_density_max 1.257
_refine_diff_density_min -0.968
_refine_diff_density_rms 0.148
_refine_ls_extinction_method none
_refine_ls_goodness_of_fit_ref 1.018
_refine_ls_hydrogen_treatment mixed
_refine_ls_matrix_type full
_refine_ls_number_parameters 415
_refine_ls_number_reflns 5439
_refine_ls_number_restraints 0
_refine_ls_restrained_S_all 1.018
_refine_ls_R_factor_all 0.0525
_refine_ls_R_factor_gt 0.0364
_refine_ls_shift/su_max 0.001
_refine_ls_shift/su_mean 0.000
_refine_ls_structure_factor_coef Fsqd
_refine_ls_weighting_details 'calc w=1/[\s^2^(Fo^2^)+(0.0609P)^2^+0.0000P] where P=(Fo^2^+2Fc^2^)/3'
_refine_ls_weighting_scheme calc
_refine_ls_wR_factor_gt 0.0970
_refine_ls_wR_factor_ref 0.1027
_reflns_number_gt 4295
_reflns_number_total 5439
_reflns_threshold_expression >2sigma(I)
_cod_data_source_file ic302628y_si_008.cif
_cod_data_source_block 9
_cod_original_cell_volume 1569.5(19)
_cod_original_sg_symbol_H-M 'P -1 '
_cod_database_code 4334822

loop_
_symmetry_equiv_pos_as_xyz
'x, y, z'
'-x, -y, -z'

loop_
_atom_site_label
_atom_site_type_symbol
_atom_site_fract_x
_atom_site_fract_y
_atom_site_fract_z
_atom_site_U_iso_or_equiv
_atom_site_adp_type
_atom_site_occupancy
_atom_site_symmetry_multiplicity
_atom_site_calc_flag
_atom_site_refinement_flags
Pt Pt 0.55304(3) 0.71831(2) 0.23157(2) 0.03036(11) Uani 1 1 d .
Se2 Se 0.46285(7) 0.66496(7) 0.41772(6) 0.03632(19) Uani 1 1 d .
Se1 Se 0.71888(8) 0.56280(7) 0.28178(6) 0.0387(2) Uani 1 1 d .
Fe Fe 0.75348(10) 0.74583(11) 0.43902(8) 0.0386(3) Uani 1 1 d .
S2 S 0.40361(17) 0.87013(16) 0.17599(14) 0.0317(4) Uani 1 1 d .
S1 S 0.62646(18) 0.77643(17) 0.05357(14) 0.0355(4) Uani 1 1 d .
F1 F 0.9613(8) 0.0609(6) 0.2374(5) 0.107(2) Uani 1 1 d .
F2 F 1.1050(6) 0.1700(7) 0.2579(5) 0.103(2) Uani 1 1 d .
F3 F 0.9478(7) 0.2815(6) 0.3323(5) 0.097(2) Uani 1 1 d .
F4 F 0.8007(6) 0.1713(8) 0.3133(6) 0.128(3) Uani 1 1 d .
F5 F 0.9446(7) 0.2504(6) 0.1733(5) 0.099(2) Uani 1 1 d .
F6 F 0.9608(9) 0.0908(7) 0.3965(5) 0.131(3) Uani 1 1 d .
F7 F 0.7039(9) 0.4423(7) 0.7096(6) 0.123(3) Uani 1 1 d .
F8 F 0.8729(10) 0.5097(11) 0.7308(8) 0.182(4) Uani 1 1 d .
F9 F 0.8165(9) 0.4568(7) 0.9071(6) 0.133(3) Uani 1 1 d .
F10 F 0.6621(9) 0.3742(11) 0.8800(7) 0.178(5) Uani 1 1 d .
F11 F 0.8498(12) 0.3344(7) 0.8080(7) 0.177(5) Uani 1 1 d .
F12 F 0.6904(11) 0.5716(8) 0.8051(7) 0.175(5) Uani 1 1 d .
C5 C 0.8641(8) 0.7615(8) 0.2943(7) 0.049(2) Uani 1 1 d .
H5A H 0.8451 0.8156 0.2289 0.059 Uiso 1 1 calc R
C4 C 0.9369(7) 0.7834(9) 0.3643(7) 0.051(2) Uani 1 1 d .
H4A H 0.9755 0.8569 0.3568 0.061 Uiso 1 1 calc R
C3 C 0.9424(8) 0.6835(10) 0.4486(8) 0.064(3) Uani 1 1 d .
H3A H 0.9853 0.6762 0.5092 0.077 Uiso 1 1 calc R
C2 C 0.8731(9) 0.5956(8) 0.4319(7) 0.055(2) Uani 1 1 d .
H2A H 0.8607 0.5173 0.4780 0.066 Uiso 1 1 calc R
C1 C 0.8230(8) 0.6437(7) 0.3366(6) 0.0419(19) Uani 1 1 d .
C6 C 0.5601(7) 0.7553(7) 0.4707(6) 0.0356(17) Uani 1 1 d .
C10 C 0.6039(7) 0.8685(8) 0.4232(7) 0.047(2) Uani 1 1 d .
H10A H 0.5837 0.9203 0.3572 0.057 Uiso 1 1 calc R
C9 C 0.6791(8) 0.8928(9) 0.4887(8) 0.056(3) Uani 1 1 d .
H9A H 0.7237 0.9645 0.4753 0.067 Uiso 1 1 calc R
C8 C 0.6840(8) 0.7970(10) 0.5757(7) 0.061(3) Uani 1 1 d .
H8A H 0.7327 0.7905 0.6329 0.073 Uiso 1 1 calc R
C7 C 0.6121(8) 0.7118(9) 0.5656(6) 0.050(2) Uani 1 1 d .
H7A H 0.5990 0.6354 0.6149 0.060 Uiso 1 1 calc R
C11 C 0.2894(7) 0.7456(8) 0.4449(6) 0.046(2) Uani 1 1 d .
H11A H 0.2274 0.7011 0.4295 0.055 Uiso 1 1 calc R
H11B H 0.2684 0.7439 0.5195 0.055 Uiso 1 1 calc R
C12 C 0.2712(8) 0.8704(8) 0.3845(6) 0.044(2) Uani 1 1 d .
H12A H 0.3438 0.9115 0.3875 0.052 Uiso 1 1 calc R
H12B H 0.1933 0.9076 0.4189 0.052 Uiso 1 1 calc R
C13 C 0.2602(7) 0.8848(7) 0.2709(6) 0.0387(18) Uani 1 1 d .
H13A H 0.2173 0.9621 0.2473 0.046 Uiso 1 1 calc R
H13B H 0.2028 0.8280 0.2685 0.046 Uiso 1 1 calc R
C14 C 0.4947(7) 0.9929(6) 0.1598(5) 0.0322(16) Uani 1 1 d .
C15 C 0.4365(8) 1.0844(7) 0.2025(6) 0.044(2) Uani 1 1 d .
H15A H 0.3536 1.0799 0.2420 0.052 Uiso 1 1 calc R
C16 C 0.5042(10) 1.1874(7) 0.1860(7) 0.056(2) Uani 1 1 d .
H16A H 0.4661 1.2484 0.2171 0.067 Uiso 1 1 calc R
C17 C 0.6233(9) 1.1963(7) 0.1255(6) 0.049(2) Uani 1 1 d .
H17A H 0.6653 1.2640 0.1144 0.059 Uiso 1 1 calc R
C18 C 0.6843(8) 1.1040(7) 0.0791(6) 0.0400(19) Uani 1 1 d .
C19 C 0.8016(8) 1.1231(8) 0.0120(6) 0.048(2) Uani 1 1 d .
H19A H 0.8384 1.1934 0.0021 0.058 Uiso 1 1 calc R
C20 C 0.8632(8) 1.0414(8) -0.0391(6) 0.048(2) Uani 1 1 d .
H20A H 0.9406 1.0563 -0.0855 0.057 Uiso 1 1 calc R
C21 C 0.8096(7) 0.9335(7) -0.0216(6) 0.044(2) Uani 1 1 d .
H21A H 0.8535 0.8756 -0.0544 0.052 Uiso 1 1 calc R
C22 C 0.6921(7) 0.9130(6) 0.0439(5) 0.0322(16) Uani 1 1 d .
C23 C 0.6224(7) 0.9993(7) 0.0944(5) 0.0316(16) Uani 1 1 d .
C24 C 0.7553(8) 0.6797(8) 0.0041(6) 0.050(2) Uani 1 1 d .
H24A H 0.7177 0.6109 -0.0007 0.060 Uiso 1 1 calc R
H24B H 0.7917 0.7192 -0.0669 0.060 Uiso 1 1 calc R
C25 C 0.8668(9) 0.6379(8) 0.0666(7) 0.058(3) Uani 1 1 d .
H25A H 0.9436 0.6173 0.0194 0.070 Uiso 1 1 calc R
H25B H 0.8855 0.7024 0.0928 0.070 Uiso 1 1 calc R
C26 C 0.8404(9) 0.5338(8) 0.1583(7) 0.058(3) Uani 1 1 d .
H26A H 0.9223 0.5008 0.1805 0.069 Uiso 1 1 calc R
H26B H 0.8076 0.4746 0.1335 0.069 Uiso 1 1 calc R
P1 P 0.9520(2) 0.1719(2) 0.28594(17) 0.0489(6) Uani 1 1 d .
P2 P 0.7607(3) 0.4525(2) 0.8082(2) 0.0613(7) Uani 1 1 d .

loop_
_atom_site_aniso_label
_atom_site_aniso_U_11
_atom_site_aniso_U_22
_atom_site_aniso_U_33
_atom_site_aniso_U_23
_atom_site_aniso_U_13
_atom_site_aniso_U_12
Pt 0.03357(18) 0.03114(18) 0.02730(17) -0.01018(12) -0.00571(12) 0.00162(12)
Se2 0.0362(4) 0.0390(5) 0.0302(4) -0.0037(3) -0.0018(3) -0.0046(3)
Se1 0.0448(5) 0.0314(4) 0.0390(4) -0.0095(4) -0.0092(4) 0.0063(3)
Fe 0.0339(6) 0.0521(7) 0.0319(6) -0.0155(5) -0.0048(5) -0.0007(5)
S2 0.0316(10) 0.0336(10) 0.0299(10) -0.0091(8) -0.0070(8) 0.0032(8)
S1 0.0418(11) 0.0390(11) 0.0260(10) -0.0122(8) -0.0060(8) 0.0054(9)
F1 0.165(7) 0.067(4) 0.093(5) -0.040(4) 0.009(5) -0.023(4)
F2 0.052(4) 0.155(7) 0.107(5) -0.053(5) -0.001(4) 0.004(4)
F3 0.113(5) 0.098(5) 0.098(5) -0.061(4) -0.007(4) -0.011(4)
F4 0.059(4) 0.215(9) 0.129(6) -0.087(6) 0.010(4) -0.025(5)
F5 0.146(6) 0.087(5) 0.057(4) -0.003(3) -0.030(4) 0.011(4)
F6 0.191(8) 0.133(7) 0.048(4) 0.014(4) -0.010(5) -0.016(6)
F7 0.176(8) 0.118(6) 0.098(5) -0.021(5) -0.063(5) -0.044(6)
F8 0.158(9) 0.221(12) 0.154(9) -0.008(8) 0.000(7) -0.083(9)
F9 0.191(8) 0.110(6) 0.134(7) -0.063(5) -0.100(6) 0.036(6)
F10 0.127(7) 0.272(13) 0.112(7) 0.036(7) -0.015(6) -0.107(8)
F11 0.301(14) 0.096(7) 0.114(7) -0.038(5) -0.017(8) 0.059(8)
F12 0.231(10) 0.161(8) 0.150(8) -0.086(7) -0.108(8) 0.134(8)
C5 0.045(5) 0.062(6) 0.038(5) -0.022(4) 0.009(4) -0.001(4)
C4 0.029(4) 0.073(7) 0.059(6) -0.034(5) 0.006(4) -0.008(4)
C3 0.036(5) 0.099(8) 0.069(7) -0.043(6) -0.014(5) 0.004(5)
C2 0.061(6) 0.052(6) 0.049(5) -0.009(4) -0.020(5) 0.011(5)
C1 0.044(5) 0.046(5) 0.038(4) -0.017(4) -0.008(4) 0.006(4)
C6 0.032(4) 0.047(5) 0.029(4) -0.019(4) 0.002(3) 0.005(3)
C10 0.036(5) 0.051(5) 0.057(5) -0.026(5) 0.000(4) 0.002(4)
C9 0.038(5) 0.074(7) 0.072(7) -0.051(6) -0.002(4) -0.003(5)
C8 0.043(5) 0.103(9) 0.048(6) -0.042(6) 0.000(4) -0.008(5)
C7 0.039(5) 0.079(7) 0.029(4) -0.014(4) -0.002(4) 0.002(4)
C11 0.026(4) 0.071(6) 0.036(4) -0.013(4) 0.007(3) -0.007(4)
C12 0.034(4) 0.062(6) 0.034(4) -0.016(4) -0.003(3) 0.003(4)
C13 0.030(4) 0.041(5) 0.043(5) -0.010(4) -0.005(3) 0.004(3)
C14 0.042(4) 0.031(4) 0.022(4) -0.004(3) -0.007(3) 0.001(3)
C15 0.060(5) 0.036(5) 0.030(4) -0.009(4) -0.003(4) 0.008(4)
C16 0.094(7) 0.031(5) 0.043(5) -0.017(4) -0.001(5) -0.005(5)
C17 0.065(6) 0.043(5) 0.045(5) -0.020(4) -0.003(4) -0.014(4)
C18 0.045(5) 0.043(5) 0.031(4) -0.005(4) -0.007(4) -0.005(4)
C19 0.042(5) 0.060(6) 0.043(5) -0.006(4) -0.010(4) -0.013(4)
C20 0.032(4) 0.067(6) 0.039(5) -0.001(4) -0.004(4) -0.007(4)
C21 0.040(5) 0.045(5) 0.037(5) -0.007(4) -0.003(4) 0.015(4)
C22 0.029(4) 0.041(5) 0.025(4) -0.005(3) -0.007(3) 0.004(3)
C23 0.035(4) 0.042(4) 0.019(3) -0.006(3) -0.008(3) -0.001(3)
C24 0.058(5) 0.059(6) 0.035(5) -0.030(4) 0.003(4) 0.012(4)
C25 0.074(7) 0.051(6) 0.048(5) -0.024(5) -0.008(5) 0.022(5)
C26 0.074(6) 0.047(6) 0.050(5) -0.023(5) -0.010(5) 0.030(5)
P1 0.0522(14) 0.0556(15) 0.0366(12) -0.0133(11) -0.0002(10) -0.0023(11)
P2 0.087(2) 0.0472(15) 0.0551(15) -0.0179(13) -0.0150(14) -0.0090(14)

loop_
_atom_type_symbol
_atom_type_description
_atom_type_scat_dispersion_real
_atom_type_scat_dispersion_imag
_atom_type_scat_source
C C 0.0033 0.0016 'International Tables Vol C Tables 4.2.6.8 and 6.1.1.4'
F F 0.0171 0.0103 'International Tables Vol C Tables 4.2.6.8 and 6.1.1.4'
P P 0.1023 0.0942 'International Tables Vol C Tables 4.2.6.8 and 6.1.1.4'
S S 0.1246 0.1234 'International Tables Vol C Tables 4.2.6.8 and 6.1.1.4'
Fe Fe 0.3463 0.8444 'International Tables Vol C Tables 4.2.6.8 and 6.1.1.4'
Se Se -0.0929 2.2259 'International Tables Vol C Tables 4.2.6.8 and 6.1.1.4'
Pt Pt -1.7033 8.3905 'International Tables Vol C Tables 4.2.6.8 and 6.1.1.4'
H H 0.0000 0.0000 'International Tables Vol C Tables 4.2.6.8 and 6.1.1.4'

loop_
_geom_angle_atom_site_label_1
_geom_angle_atom_site_label_2
_geom_angle_atom_site_label_3
_geom_angle
S1 Pt S2 76.79(7)
S1 Pt Se1 100.34(6)
S2 Pt Se1 176.89(5)
S1 Pt Se2 176.32(5)
S2 Pt Se2 99.59(6)
Se1 Pt Se2 83.29(4)
C6 Se2 C11 99.8(3)
C6 Se2 Pt 100.1(2)
C11 Se2 Pt 110.5(2)
C1 Se1 C26 100.0(4)
C1 Se1 Pt 100.3(2)
C26 Se1 Pt 111.1(3)
C6 Fe C10 41.6(3)
C6 Fe C7 41.6(3)
C10 Fe C7 69.6(4)
C6 Fe C1 111.1(3)
C10 Fe C1 124.4(3)
C7 Fe C1 127.2(4)
C6 Fe C9 68.4(3)
C10 Fe C9 40.3(3)
C7 Fe C9 68.1(4)
C1 Fe C9 158.0(4)
C6 Fe C5 126.1(3)
C10 Fe C5 106.7(4)
C7 Fe C5 164.8(3)
C1 Fe C5 42.0(3)
C9 Fe C5 119.2(4)
C6 Fe C8 68.3(3)
C10 Fe C8 68.4(4)
C7 Fe C8 39.9(3)
C1 Fe C8 161.4(4)
C9 Fe C8 40.4(4)
C5 Fe C8 153.8(4)
C6 Fe C4 160.0(4)
C10 Fe C4 120.7(4)
C7 Fe C4 154.3(3)
C1 Fe C4 68.9(3)
C9 Fe C4 103.8(4)
C5 Fe C4 40.4(3)
C8 Fe C4 118.4(3)
C6 Fe C3 159.6(4)
C10 Fe C3 155.9(4)
C7 Fe C3 121.1(4)
C1 Fe C3 68.7(3)
C9 Fe C3 119.9(4)
C5 Fe C3 68.4(4)
C8 Fe C3 105.1(4)
C4 Fe C3 40.3(4)
C6 Fe C2 125.6(4)
C10 Fe C2 161.8(3)
C7 Fe C2 109.3(4)
C1 Fe C2 41.0(3)
C9 Fe C2 157.4(4)
C5 Fe C2 69.4(4)
C8 Fe C2 123.1(4)
C4 Fe C2 68.5(4)
C3 Fe C2 40.7(4)
C14 S2 C13 107.8(3)
C14 S2 Pt 100.2(2)
C13 S2 Pt 115.1(3)
C24 S1 C22 107.9(4)
C24 S1 Pt 114.1(3)
C22 S1 Pt 101.7(2)
C4 C5 C1 107.3(8)
C4 C5 Fe 70.4(5)
C1 C5 Fe 68.7(4)
C4 C5 H5A 126.4
C1 C5 H5A 126.4
Fe C5 H5A 126.4
C5 C4 C3 109.0(8)
C5 C4 Fe 69.2(5)
C3 C4 Fe 70.1(5)
C5 C4 H4A 125.5
C3 C4 H4A 125.5
Fe C4 H4A 125.5
C4 C3 C2 108.6(8)
C4 C3 Fe 69.6(5)
C2 C3 Fe 69.8(5)
C4 C3 H3A 125.7
C2 C3 H3A 125.7
Fe C3 H3A 125.7
C1 C2 C3 107.2(8)
C1 C2 Fe 68.2(5)
C3 C2 Fe 69.6(5)
C1 C2 H2A 126.4
C3 C2 H2A 126.4
Fe C2 H2A 126.4
C2 C1 C5 107.9(7)
C2 C1 Se1 123.7(7)
C5 C1 Se1 128.4(6)
C2 C1 Fe 70.8(5)
C5 C1 Fe 69.4(4)
Se1 C1 Fe 124.5(4)
C10 C6 C7 107.6(7)
C10 C6 Se2 128.9(6)
C7 C6 Se2 123.3(6)
C10 C6 Fe 69.6(4)
C7 C6 Fe 69.9(4)
Se2 C6 Fe 121.7(3)
C9 C10 C6 107.2(8)
C9 C10 Fe 70.6(5)
C6 C10 Fe 68.9(5)
C9 C10 H10A 126.4
C6 C10 H10A 126.4
Fe C10 H10A 126.4
C10 C9 C8 109.0(8)
C10 C9 Fe 69.1(5)
C8 C9 Fe 70.2(5)
C10 C9 H9A 125.5
C8 C9 H9A 125.5
Fe C9 H9A 125.5
C7 C8 C9 108.5(8)
C7 C8 Fe 69.3(5)
C9 C8 Fe 69.3(5)
C7 C8 H8A 125.7
C9 C8 H8A 125.7
Fe C8 H8A 125.7
C8 C7 C6 107.6(9)
C8 C7 Fe 70.9(5)
C6 C7 Fe 68.4(4)
C8 C7 H7A 126.2
C6 C7 H7A 126.2
Fe C7 H7A 126.2
C12 C11 Se2 116.4(5)
C12 C11 H11A 108.2
Se2 C11 H11A 108.2
C12 C11 H11B 108.2
Se2 C11 H11B 108.2
H11A C11 H11B 107.3
C11 C12 C13 114.6(7)
C11 C12 H12A 108.6
C13 C12 H12A 108.6
C11 C12 H12B 108.6
C13 C12 H12B 108.6
H12A C12 H12B 107.6
C12 C13 S2 119.8(5)
C12 C13 H13A 107.4
S2 C13 H13A 107.4
C12 C13 H13B 107.4
S2 C13 H13B 107.4
H13A C13 H13B 106.9
C15 C14 C23 121.4(7)
C15 C14 S2 118.1(6)
C23 C14 S2 120.2(5)
C14 C15 C16 119.7(8)
C14 C15 H15A 120.2
C16 C15 H15A 120.2
C17 C16 C15 120.5(8)
C17 C16 H16A 119.8
C15 C16 H16A 119.8
C16 C17 C18 120.9(8)
C16 C17 H17A 119.5
C18 C17 H17A 119.5
C19 C18 C17 117.4(8)
C19 C18 C23 121.5(7)
C17 C18 C23 120.9(7)
C20 C19 C18 121.1(8)
C20 C19 H19A 119.4
C18 C19 H19A 119.4
C19 C20 C21 119.4(8)
C19 C20 H20A 120.3
C21 C20 H20A 120.3
C22 C21 C20 120.4(7)
C22 C21 H21A 119.8
C20 C21 H21A 119.8
C21 C22 C23 121.3(7)
C21 C22 S1 116.9(6)
C23 C22 S1 121.7(5)
C22 C23 C18 116.0(7)
C22 C23 C14 127.3(7)
C18 C23 C14 116.7(7)
C25 C24 S1 117.5(5)
C25 C24 H24A 107.9
S1 C24 H24A 107.9
C25 C24 H24B 107.9
S1 C24 H24B 107.9
H24A C24 H24B 107.2
C26 C25 C24 114.3(8)
C26 C25 H25A 108.7
C24 C25 H25A 108.7
C26 C25 H25B 108.7
C24 C25 H25B 108.7
H25A C25 H25B 107.6
C25 C26 Se1 117.0(6)
C25 C26 H26A 108.1
Se1 C26 H26A 108.1
C25 C26 H26B 108.1
Se1 C26 H26B 108.1
H26A C26 H26B 107.3
F6 P1 F3 89.6(4)
F6 P1 F5 178.3(4)
F3 P1 F5 92.0(4)
F6 P1 F4 88.8(5)
F3 P1 F4 91.2(4)
F5 P1 F4 91.6(5)
F6 P1 F2 91.0(5)
F3 P1 F2 89.9(4)
F5 P1 F2 88.6(4)
F4 P1 F2 178.8(4)
F6 P1 F1 90.7(4)
F3 P1 F1 178.1(4)
F5 P1 F1 87.7(4)
F4 P1 F1 90.7(4)
F2 P1 F1 88.2(4)
F12 P2 F10 101.4(7)
F12 P2 F8 89.3(7)
F10 P2 F8 168.9(7)
F12 P2 F9 91.1(4)
F10 P2 F9 88.3(5)
F8 P2 F9 94.1(6)
F12 P2 F11 173.4(7)
F10 P2 F11 84.6(6)
F8 P2 F11 84.8(6)
F9 P2 F11 86.4(5)
F12 P2 F7 91.0(5)
F10 P2 F7 90.0(5)
F8 P2 F7 87.2(5)
F9 P2 F7 177.6(5)
F11 P2 F7 91.7(5)

loop_
_geom_bond_atom_site_label_1
_geom_bond_atom_site_label_2
_geom_bond_distance
Pt S1 2.301(2)
Pt S2 2.303(2)
Pt Se1 2.4271(14)
Pt Se2 2.4290(17)
Se2 C6 1.905(7)
Se2 C11 1.964(8)
Se1 C1 1.892(8)
Se1 C26 1.955(8)
Fe C6 1.996(7)
Fe C10 2.006(8)
Fe C7 2.016(8)
Fe C1 2.019(8)
Fe C9 2.025(9)
Fe C5 2.029(8)
Fe C8 2.037(8)
Fe C4 2.044(8)
Fe C3 2.051(9)
Fe C2 2.054(9)
S2 C14 1.786(7)
S2 C13 1.795(7)
S1 C24 1.796(8)
S1 C22 1.801(8)
F1 P1 1.586(6)
F2 P1 1.583(6)
F3 P1 1.562(6)
F4 P1 1.568(7)
F5 P1 1.562(6)
F6 P1 1.553(7)
F7 P2 1.581(7)
F8 P2 1.516(9)
F9 P2 1.558(7)
F10 P2 1.505(8)
F11 P2 1.580(9)
F12 P2 1.498(8)
C5 C4 1.405(11)
C5 C1 1.450(11)
C5 H5A 0.9800
C4 C3 1.412(13)
C4 H4A 0.9800
C3 C2 1.427(12)
C3 H3A 0.9800
C2 C1 1.426(11)
C2 H2A 0.9800
C6 C10 1.420(11)
C6 C7 1.425(10)
C10 C9 1.387(11)
C10 H10A 0.9800
C9 C8 1.404(13)
C9 H9A 0.9800
C8 C7 1.382(12)
C8 H8A 0.9800
C7 H7A 0.9800
C11 C12 1.498(11)
C11 H11A 0.9700
C11 H11B 0.9700
C12 C13 1.505(10)
C12 H12A 0.9700
C12 H12B 0.9700
C13 H13A 0.9700
C13 H13B 0.9700
C14 C15 1.370(10)
C14 C23 1.455(10)
C15 C16 1.436(11)
C15 H15A 0.9300
C16 C17 1.355(12)
C16 H16A 0.9300
C17 C18 1.412(11)
C17 H17A 0.9300
C18 C19 1.386(11)
C18 C23 1.422(10)
C19 C20 1.348(12)
C19 H19A 0.9300
C20 C21 1.408(11)
C20 H20A 0.9300
C21 C22 1.381(10)
C21 H21A 0.9300
C22 C23 1.412(10)
C24 C25 1.531(11)
C24 H24A 0.9700
C24 H24B 0.9700
C25 C26 1.508(12)
C25 H25A 0.9700
C25 H25B 0.9700
C26 H26A 0.9700
C26 H26B 0.9700
